data_4110774
loop_
_publ_author_name
'Matthias Driess'
'Shenglai Yao'
'Markus Brym'
'Christoph van W\"ullen'
'Dieter Lentz'

_publ_contact_author_address
;Technische Universitaet Berlin
Institute of Chemistry: Metalorganics and Inorganic Materials
Sekretariat C2 
Strasse des 17. Juni 135
10623 Berlin
Germany
;
_publ_contact_author_email matthias.driess@tu-berlin.de
_publ_contact_author_fax +49(0)30-314-29732
_publ_contact_author_name 'Matthias Driess'
_publ_contact_author_phone +49(0)30-314-29731
_publ_section_title
;
 A New Type of N-Heterocyclic Silylene with Ambivalent Reactivity
;
_journal_name_full 'Journal of the American Chemical Society'
_journal_page_first 9628
_journal_page_last 9629
_journal_paper_doi 10.1021/ja062928i
_journal_volume 128
_journal_year 2006
_chemical_formula_sum 'C29 H40 N2 Si'
_chemical_formula_weight 444.72
_chemical_name_systematic
; 
 ? 
;
_space_group_IT_number 14
_symmetry_cell_setting monoclinic
_symmetry_space_group_name_Hall '-P 2yn'
_symmetry_space_group_name_H-M 'P 1 21/n 1'
_atom_sites_solution_hydrogens geom
_atom_sites_solution_primary direct
_atom_sites_solution_secondary difmap
_audit_creation_method SHELXL-97
_cell_angle_alpha 90.00
_cell_angle_beta 105.047(4)
_cell_angle_gamma 90.00
_cell_formula_units_Z 4
_cell_length_a 12.583(2)
_cell_length_b 16.238(3)
_cell_length_c 13.717(2)
_cell_measurement_temperature 173(2)
_cell_volume 2706.6(8)
_computing_cell_refinement 'SAINT (Siemens, 1995)'
_computing_data_collection 'SMART (Siemens, 1995)'
_computing_data_reduction 'SAINT (Siemens, 1995)'
_computing_publication_material 'SHELXL-97 (Sheldrick, 1997)'
_computing_structure_refinement 'SHELXL-97 (Sheldrick, 1997)'
_computing_structure_solution 'SHELXS-97 (Sheldrick, 1990)'
_diffrn_ambient_temperature 173(2)
_diffrn_measured_fraction_theta_full 1.000
_diffrn_measured_fraction_theta_max 1.000
_diffrn_measurement_device_type 'Siemens SMART CCD'
_diffrn_measurement_method \w
_diffrn_radiation_monochromator graphite
_diffrn_radiation_source 'fine-focus sealed tube'
_diffrn_radiation_type MoK\a
_diffrn_radiation_wavelength 0.71073
_diffrn_reflns_av_R_equivalents 0.0198
_diffrn_reflns_av_sigmaI/netI 0.0126
_diffrn_reflns_limit_h_max 16
_diffrn_reflns_limit_h_min -16
_diffrn_reflns_limit_k_max 21
_diffrn_reflns_limit_k_min -20
_diffrn_reflns_limit_l_max 14
_diffrn_reflns_limit_l_min -17
_diffrn_reflns_number 39935
_diffrn_reflns_theta_full 27.50
_diffrn_reflns_theta_max 27.50
_diffrn_reflns_theta_min 1.98
_exptl_absorpt_coefficient_mu 0.105
_exptl_absorpt_correction_T_max 0.9896
_exptl_absorpt_correction_T_min 0.8643
_exptl_absorpt_correction_type empirical
_exptl_absorpt_process_details 'SADABS (Sheldrick, 1996)'
_exptl_crystal_colour yellow
_exptl_crystal_density_diffrn 1.091
_exptl_crystal_description rod
_exptl_crystal_F_000 968
_exptl_crystal_size_max 0.40
_exptl_crystal_size_mid 0.20
_exptl_crystal_size_min 0.10
_refine_diff_density_max 0.363
_refine_diff_density_min -0.276
_refine_diff_density_rms 0.042
_refine_ls_extinction_method none
_refine_ls_goodness_of_fit_ref 1.068
_refine_ls_hydrogen_treatment constr
_refine_ls_matrix_type full
_refine_ls_number_parameters 298
_refine_ls_number_reflns 6216
_refine_ls_number_restraints 0
_refine_ls_restrained_S_all 1.068
_refine_ls_R_factor_all 0.0498
_refine_ls_R_factor_gt 0.0398
_refine_ls_shift/su_max 0.000
_refine_ls_shift/su_mean 0.000
_refine_ls_structure_factor_coef Fsqd
_refine_ls_weighting_details 'calc w=1/[\s^2^(Fo^2^)+(0.0582P)^2^+1.0771P] where P=(Fo^2^+2Fc^2^)/3'
_refine_ls_weighting_scheme calc
_refine_ls_wR_factor_gt 0.1064
_refine_ls_wR_factor_ref 0.1201
_reflns_number_gt 5237
_reflns_number_total 6216
_reflns_threshold_expression >2sigma(I)
_cod_data_source_file ja062928isi20060615_085959.cif
_cod_data_source_block Silylene
_cod_original_cell_volume 2706.7(8)
_cod_database_code 4110774

loop_
_symmetry_equiv_pos_as_xyz
'x, y, z'
'-x+1/2, y+1/2, -z+1/2'
'-x, -y, -z'
'x-1/2, -y-1/2, z-1/2'

loop_
_atom_site_label
_atom_site_type_symbol
_atom_site_fract_x
_atom_site_fract_y
_atom_site_fract_z
_atom_site_U_iso_or_equiv
_atom_site_adp_type
_atom_site_occupancy
_atom_site_symmetry_multiplicity
_atom_site_calc_flag
_atom_site_refinement_flags
Si1 Si 0.35548(3) 0.11268(2) 0.24368(3) 0.02447(10) Uani 1 1 d .
N1 N 0.30870(8) 0.17859(7) 0.32308(8) 0.0231(2) Uani 1 1 d .
C1 C 0.25184(16) 0.30928(10) 0.38327(13) 0.0461(4) Uani 1 1 d .
H1A H 0.2406 0.3670 0.3757 0.055 Uiso 1 1 calc R
H1B H 0.2356 0.2815 0.4386 0.055 Uiso 1 1 calc R
N2 N 0.37301(8) 0.18332(6) 0.15430(8) 0.0222(2) Uani 1 1 d .
C2 C 0.29262(11) 0.26472(8) 0.31226(10) 0.0277(3) Uani 1 1 d .
C3 C 0.31700(11) 0.30477(8) 0.23013(10) 0.0273(3) Uani 1 1 d .
H3 H 0.3063 0.3627 0.2266 0.033 Uiso 1 1 calc R
C4 C 0.35502(10) 0.26950(8) 0.15325(10) 0.0246(3) Uani 1 1 d .
C5 C 0.37619(13) 0.31888(9) 0.07346(11) 0.0344(3) Uani 1 1 d .
H5A H 0.3562 0.3762 0.0821 0.052 Uiso 1 1 calc R
H5B H 0.3323 0.2983 0.0082 0.052 Uiso 1 1 calc R
H5C H 0.4545 0.3158 0.0756 0.052 Uiso 1 1 calc R
C6 C 0.28524(10) 0.13928(8) 0.41036(9) 0.0232(2) Uani 1 1 d .
C7 C 0.36922(10) 0.13290(8) 0.50021(10) 0.0271(3) Uani 1 1 d .
C8 C 0.34655(12) 0.08994(10) 0.58060(10) 0.0328(3) Uani 1 1 d .
H8 H 0.4024 0.0845 0.6419 0.039 Uiso 1 1 calc R
C9 C 0.24465(12) 0.05524(9) 0.57279(11) 0.0340(3) Uani 1 1 d .
H9 H 0.2314 0.0250 0.6278 0.041 Uiso 1 1 calc R
C10 C 0.16179(11) 0.06441(9) 0.48495(10) 0.0312(3) Uani 1 1 d .
H10 H 0.0914 0.0412 0.4806 0.037 Uiso 1 1 calc R
C11 C 0.17970(10) 0.10724(8) 0.40249(10) 0.0258(3) Uani 1 1 d .
C12 C 0.08599(11) 0.11866(10) 0.30835(11) 0.0338(3) Uani 1 1 d .
H12 H 0.1111 0.1590 0.2639 0.041 Uiso 1 1 calc R
C13 C -0.01579(14) 0.15509(15) 0.33372(15) 0.0572(5) Uani 1 1 d .
H13A H -0.0439 0.1161 0.3755 0.086 Uiso 1 1 calc R
H13B H -0.0727 0.1657 0.2712 0.086 Uiso 1 1 calc R
H13C H 0.0041 0.2068 0.3708 0.086 Uiso 1 1 calc R
C14 C 0.05939(18) 0.03845(14) 0.24983(15) 0.0639(6) Uani 1 1 d .
H14A H 0.1255 0.0180 0.2325 0.096 Uiso 1 1 calc R
H14B H 0.0012 0.0481 0.1878 0.096 Uiso 1 1 calc R
H14C H 0.0343 -0.0025 0.2914 0.096 Uiso 1 1 calc R
C15 C 0.48179(11) 0.17134(10) 0.51150(11) 0.0347(3) Uani 1 1 d .
H15 H 0.4777 0.2057 0.4501 0.042 Uiso 1 1 calc R
C16 C 0.51353(15) 0.22835(13) 0.60324(14) 0.0544(5) Uani 1 1 d .
H16A H 0.4570 0.2709 0.5977 0.082 Uiso 1 1 calc R
H16B H 0.5844 0.2545 0.6059 0.082 Uiso 1 1 calc R
H16C H 0.5195 0.1962 0.6649 0.082 Uiso 1 1 calc R
C17 C 0.56989(14) 0.10611(13) 0.51602(17) 0.0564(5) Uani 1 1 d .
H17A H 0.5769 0.0719 0.5762 0.085 Uiso 1 1 calc R
H17B H 0.6404 0.1330 0.5192 0.085 Uiso 1 1 calc R
H17C H 0.5491 0.0714 0.4556 0.085 Uiso 1 1 calc R
C18 C 0.41070(10) 0.14977(8) 0.07118(9) 0.0230(2) Uani 1 1 d .
C19 C 0.52408(10) 0.14618(8) 0.07950(9) 0.0249(3) Uani 1 1 d .
C20 C 0.55844(12) 0.11217(8) -0.00052(11) 0.0310(3) Uani 1 1 d .
H20 H 0.6349 0.1071 0.0046 0.037 Uiso 1 1 calc R
C21 C 0.48320(13) 0.08578(9) -0.08717(11) 0.0347(3) Uani 1 1 d .
H21 H 0.5082 0.0633 -0.1412 0.042 Uiso 1 1 calc R
C22 C 0.37167(12) 0.09196(9) -0.09531(10) 0.0331(3) Uani 1 1 d .
H22 H 0.3206 0.0747 -0.1557 0.040 Uiso 1 1 calc R
C23 C 0.33290(11) 0.12318(8) -0.01619(10) 0.0270(3) Uani 1 1 d .
C24 C 0.21013(12) 0.12582(10) -0.02460(11) 0.0345(3) Uani 1 1 d .
H24 H 0.1989 0.1607 0.0320 0.041 Uiso 1 1 calc R
C25 C 0.16800(14) 0.03910(12) -0.01120(15) 0.0531(5) Uani 1 1 d .
H25A H 0.1791 0.0033 -0.0652 0.080 Uiso 1 1 calc R
H25B H 0.0894 0.0416 -0.0142 0.080 Uiso 1 1 calc R
H25C H 0.2086 0.0170 0.0544 0.080 Uiso 1 1 calc R
C26 C 0.14361(15) 0.16396(14) -0.12325(14) 0.0554(5) Uani 1 1 d .
H26A H 0.1708 0.2197 -0.1299 0.083 Uiso 1 1 calc R
H26B H 0.0659 0.1666 -0.1231 0.083 Uiso 1 1 calc R
H26C H 0.1515 0.1301 -0.1801 0.083 Uiso 1 1 calc R
C27 C 0.60763(10) 0.17874(9) 0.17245(10) 0.0278(3) Uani 1 1 d .
H27 H 0.5675 0.2151 0.2098 0.033 Uiso 1 1 calc R
C28 C 0.65976(13) 0.10880(10) 0.24325(12) 0.0400(3) Uani 1 1 d .
H28A H 0.7005 0.0725 0.2088 0.060 Uiso 1 1 calc R
H28B H 0.6019 0.0773 0.2625 0.060 Uiso 1 1 calc R
H28C H 0.7103 0.1318 0.3039 0.060 Uiso 1 1 calc R
C29 C 0.69714(13) 0.23049(11) 0.14514(13) 0.0423(4) Uani 1 1 d .
H29A H 0.7433 0.1950 0.1153 0.063 Uiso 1 1 calc R
H29B H 0.7426 0.2566 0.2062 0.063 Uiso 1 1 calc R
H29C H 0.6629 0.2730 0.0964 0.063 Uiso 1 1 calc R

loop_
_atom_site_aniso_label
_atom_site_aniso_U_11
_atom_site_aniso_U_22
_atom_site_aniso_U_33
_atom_site_aniso_U_23
_atom_site_aniso_U_13
_atom_site_aniso_U_12
Si1 0.03124(19) 0.02259(18) 0.02184(18) 0.00042(12) 0.01098(14) 0.00097(13)
N1 0.0258(5) 0.0249(5) 0.0201(5) 0.0003(4) 0.0085(4) -0.0003(4)
C1 0.0758(12) 0.0302(8) 0.0444(9) 0.0003(7) 0.0373(9) 0.0073(7)
N2 0.0249(5) 0.0235(5) 0.0197(5) -0.0009(4) 0.0083(4) 0.0003(4)
C2 0.0311(6) 0.0258(6) 0.0279(6) -0.0023(5) 0.0106(5) 0.0003(5)
C3 0.0315(6) 0.0218(6) 0.0298(7) -0.0002(5) 0.0102(5) 0.0010(5)
C4 0.0238(6) 0.0246(6) 0.0254(6) 0.0013(5) 0.0063(5) -0.0003(5)
C5 0.0440(8) 0.0283(7) 0.0345(7) 0.0047(6) 0.0166(6) 0.0034(6)
C6 0.0263(6) 0.0245(6) 0.0206(6) -0.0003(5) 0.0092(5) 0.0004(5)
C7 0.0260(6) 0.0322(7) 0.0232(6) -0.0024(5) 0.0067(5) 0.0004(5)
C8 0.0325(7) 0.0420(8) 0.0224(6) 0.0041(6) 0.0044(5) 0.0049(6)
C9 0.0389(7) 0.0373(8) 0.0282(7) 0.0096(6) 0.0130(6) 0.0033(6)
C10 0.0302(6) 0.0326(7) 0.0330(7) 0.0042(6) 0.0122(5) -0.0025(5)
C11 0.0253(6) 0.0280(6) 0.0244(6) 0.0003(5) 0.0071(5) 0.0002(5)
C12 0.0248(6) 0.0459(8) 0.0287(7) 0.0051(6) 0.0034(5) -0.0032(6)
C13 0.0307(8) 0.0904(15) 0.0500(10) 0.0183(10) 0.0098(7) 0.0142(9)
C14 0.0650(12) 0.0660(13) 0.0469(10) -0.0112(9) -0.0106(9) -0.0133(10)
C15 0.0281(7) 0.0475(9) 0.0277(7) -0.0049(6) 0.0058(5) -0.0060(6)
C16 0.0447(9) 0.0699(13) 0.0482(10) -0.0241(9) 0.0111(8) -0.0196(9)
C17 0.0280(8) 0.0685(13) 0.0728(13) -0.0137(10) 0.0134(8) -0.0016(8)
C18 0.0279(6) 0.0230(6) 0.0197(6) 0.0011(4) 0.0091(5) 0.0010(5)
C19 0.0286(6) 0.0237(6) 0.0241(6) 0.0027(5) 0.0097(5) 0.0002(5)
C20 0.0344(7) 0.0316(7) 0.0320(7) 0.0017(5) 0.0178(6) 0.0011(5)
C21 0.0492(8) 0.0333(7) 0.0273(7) -0.0034(6) 0.0201(6) 0.0015(6)
C22 0.0430(8) 0.0327(7) 0.0230(6) -0.0041(5) 0.0075(6) -0.0008(6)
C23 0.0319(6) 0.0262(6) 0.0228(6) 0.0000(5) 0.0070(5) -0.0002(5)
C24 0.0288(7) 0.0428(8) 0.0289(7) -0.0048(6) 0.0023(5) 0.0004(6)
C25 0.0383(9) 0.0594(11) 0.0587(11) 0.0033(9) 0.0073(8) -0.0135(8)
C26 0.0428(9) 0.0684(13) 0.0464(10) 0.0091(9) -0.0035(8) 0.0116(8)
C27 0.0254(6) 0.0314(7) 0.0275(6) -0.0003(5) 0.0085(5) -0.0007(5)
C28 0.0427(8) 0.0398(8) 0.0329(8) 0.0054(6) 0.0015(6) -0.0016(6)
C29 0.0353(8) 0.0498(9) 0.0409(8) 0.0048(7) 0.0086(6) -0.0125(7)

loop_
_atom_type_symbol
_atom_type_description
_atom_type_scat_dispersion_real
_atom_type_scat_dispersion_imag
_atom_type_scat_source
C C 0.0033 0.0016 'International Tables Vol C Tables 4.2.6.8 and 6.1.1.4'
H H 0.0000 0.0000 'International Tables Vol C Tables 4.2.6.8 and 6.1.1.4'
N N 0.0061 0.0033 'International Tables Vol C Tables 4.2.6.8 and 6.1.1.4'
Si Si 0.0817 0.0704 'International Tables Vol C Tables 4.2.6.8 and 6.1.1.4'

loop_
_geom_angle_atom_site_label_1
_geom_angle_atom_site_label_2
_geom_angle_atom_site_label_3
_geom_angle
N2 Si1 N1 99.31(5)
C2 N1 C6 117.80(10)
C2 N1 Si1 127.31(9)
C6 N1 Si1 114.89(8)
C4 N2 C18 116.55(10)
C4 N2 Si1 127.67(8)
C18 N2 Si1 115.78(8)
C3 C2 C1 120.73(13)
C3 C2 N1 119.17(11)
C1 C2 N1 120.09(12)
C4 C3 C2 127.52(12)
C3 C4 N2 119.00(11)
C3 C4 C5 121.12(12)
N2 C4 C5 119.88(11)
C7 C6 C11 121.43(11)
C7 C6 N1 119.23(11)
C11 C6 N1 119.33(11)
C8 C7 C6 117.97(12)
C8 C7 C15 120.10(12)
C6 C7 C15 121.92(12)
C9 C8 C7 121.30(13)
C8 C9 C10 119.99(13)
C9 C10 C11 121.10(13)
C10 C11 C6 118.11(12)
C10 C11 C12 119.84(12)
C6 C11 C12 122.05(12)
C11 C12 C14 111.12(13)
C11 C12 C13 111.40(13)
C14 C12 C13 111.62(15)
C7 C15 C17 111.60(14)
C7 C15 C16 111.72(12)
C17 C15 C16 110.84(15)
C19 C18 C23 121.72(11)
C19 C18 N2 119.01(11)
C23 C18 N2 119.26(11)
C20 C19 C18 117.98(12)
C20 C19 C27 120.63(12)
C18 C19 C27 121.39(11)
C21 C20 C19 121.14(13)
C20 C21 C22 120.11(12)
C21 C22 C23 121.06(13)
C22 C23 C18 117.93(12)
C22 C23 C24 120.33(12)
C18 C23 C24 121.72(12)
C23 C24 C26 113.05(13)
C23 C24 C25 109.97(13)
C26 C24 C25 110.62(14)
C19 C27 C28 111.33(12)
C19 C27 C29 112.26(11)
C28 C27 C29 110.04(12)

loop_
_geom_bond_atom_site_label_1
_geom_bond_atom_site_label_2
_geom_bond_distance
Si1 N2 1.7344(11)
Si1 N1 1.7353(11)
N1 C2 1.4155(17)
N1 C6 1.4531(15)
C1 C2 1.4125(19)
N2 C4 1.4171(17)
N2 C18 1.4501(15)
C2 C3 1.4019(18)
C3 C4 1.3896(17)
C4 C5 1.4364(18)
C6 C7 1.4037(18)
C6 C11 1.4041(18)
C7 C8 1.3955(19)
C7 C15 1.5186(19)
C8 C9 1.379(2)
C9 C10 1.382(2)
C10 C11 1.3951(18)
C11 C12 1.5172(18)
C12 C14 1.521(2)
C12 C13 1.531(2)
C15 C17 1.523(2)
C15 C16 1.529(2)
C18 C19 1.4026(17)
C18 C23 1.4042(18)
C19 C20 1.3940(18)
C19 C27 1.5213(18)
C20 C21 1.381(2)
C21 C22 1.382(2)
C22 C23 1.3956(19)
C23 C24 1.5196(19)
C24 C26 1.526(2)
C24 C25 1.532(2)
C27 C28 1.527(2)
C27 C29 1.5276(19)
